data_1551749
loop_
_publ_author_name
'SHIBATA, Hiroki'
'MIZUGUCHI, Jin'

_publ_section_title
;
 Crystal Structure of
 (2,6-Bis{5-amino-3-tert-butyl-4-[(3-methyl-1,2,4-thiadiazol-5-yl)diazenyl]-1H-pyrazol-1-yl}-4-oxo-1,4-dihydro-1,3,5-triazin-1-ido}N-methyl-2-pyrrolidone(water)sodium
 N-methyl-2-pyrrolidone monosolvate
;
_journal_name_full 'X-ray Structure Analysis Online'
_journal_page_first 63
_journal_paper_doi 10.2116/xraystruct.26.63
_journal_volume 26
_journal_year 2010
_chemical_formula_moiety 'C28 H39 N18 Na O3 S2, C5 H9 N O '
_chemical_formula_sum 'C33 H48 N19 Na O4 S2'
_chemical_formula_weight 862.03
_space_group_IT_number 2
_space_group_name_Hall '-P 1'
_space_group_name_H-M_alt 'P -1'
_symmetry_cell_setting triclinic
_symmetry_Int_Tables_number 2
_symmetry_space_group_name_Hall '-P 1'
_symmetry_space_group_name_H-M 'P -1'
_cell_angle_alpha 63.125(3)
_cell_angle_beta 89.298(3)
_cell_angle_gamma 73.534(3)
_cell_formula_units_Z 2
_cell_length_a 12.1100(8)
_cell_length_b 13.7781(9)
_cell_length_c 14.6695(9)
_cell_measurement_reflns_used 7836
_cell_measurement_temperature 93.1
_cell_measurement_theta_max 67.9
_cell_measurement_theta_min 3.4
_cell_volume 2074.4(2)
_computing_cell_refinement PROCESS-AUTO
_computing_data_collection 'PROCESS-AUTO (Rigaku, 1998)'
_computing_data_reduction
;
          CrystalStructure (Rigaku/MSC & Rigaku Corporation, 2006)
;
_computing_molecular_graphics 'ORTEPIII (Burnett & Johnson, 1996)'
_computing_publication_material CrystalStructure
_computing_structure_refinement 'SHELXL97 (Sheldrick, 2008)'
_computing_structure_solution 'SIR2004 (Burla et al., 2005)'
_diffrn_ambient_temperature 93.1
_diffrn_detector_area_resol_mean 10.00
_diffrn_measured_fraction_theta_full 0.946
_diffrn_measured_fraction_theta_max 0.946
_diffrn_measurement_device_type 'Rigaku RAXIS-RAPID'
_diffrn_measurement_method \w
_diffrn_radiation_type 'Cu K\a'
_diffrn_radiation_wavelength 1.54187
_diffrn_reflns_av_R_equivalents 0.154
_diffrn_reflns_limit_h_max 13
_diffrn_reflns_limit_h_min -11
_diffrn_reflns_limit_k_max 16
_diffrn_reflns_limit_k_min -16
_diffrn_reflns_limit_l_max 17
_diffrn_reflns_limit_l_min -17
_diffrn_reflns_number 23559
_diffrn_reflns_theta_full 68.22
_diffrn_reflns_theta_max 68.22
_exptl_absorpt_coefficient_mu 1.791
_exptl_absorpt_correction_T_max 0.965
_exptl_absorpt_correction_T_min 0.069
_exptl_absorpt_correction_type multi-scan
_exptl_absorpt_process_details
;
    Higashi, T. (1995). Program for Absorption Correction.
    Rigaku Corporation, Tokyo, Japan.
;
_exptl_crystal_colour yellow
_exptl_crystal_density_diffrn 1.380
_exptl_crystal_density_method 'not measured'
_exptl_crystal_description needle
_exptl_crystal_F_000 908.00
_exptl_crystal_size_max 0.24
_exptl_crystal_size_mid 0.04
_exptl_crystal_size_min 0.02
_refine_diff_density_max 0.39
_refine_diff_density_min -0.78
_refine_ls_extinction_method none
_refine_ls_goodness_of_fit_ref 1.107
_refine_ls_hydrogen_treatment constr
_refine_ls_number_parameters 542
_refine_ls_number_reflns 7177
_refine_ls_number_restraints 0
_refine_ls_R_factor_gt 0.1494
_refine_ls_shift/su_max 0.0000
_refine_ls_structure_factor_coef Fsqd
_refine_ls_weighting_details 'w = 1/[\s^2^(Fo^2^)+(0.2000P)^2^] where P=(Fo^2^+2Fc^2^)/3'
_refine_ls_weighting_scheme calc
_refine_ls_wR_factor_ref 0.4105
_reflns_number_gt 3070
_reflns_number_total 7177
_reflns_threshold_expression F^2^>2.0\s(F^2^)
_cod_data_source_file 26_63_1.cif
_cod_data_source_block '_1122_YNU'
_cod_original_cell_volume 2074.5(2)
_cod_original_formula_sum 'C33 H48 N19 Na O4 S2 '
_cod_database_code 1551749

loop_
_symmetry_equiv_pos_site_id
_symmetry_equiv_pos_as_xyz
1 +X,+Y,+Z
2 -X,-Y,-Z

loop_
_atom_site_label
_atom_site_type_symbol
_atom_site_fract_x
_atom_site_fract_y
_atom_site_fract_z
_atom_site_U_iso_or_equiv
_atom_site_adp_type
_atom_site_occupancy
_atom_site_symmetry_multiplicity
_atom_site_calc_flag
_atom_site_refinement_flags
S1 S -0.26978(16) 1.17596(16) 0.12903(15) 0.0874(6) Uani 1 1 d .
S2 S 1.08691(16) 0.54365(17) 0.85479(16) 0.0915(7) Uani 1 1 d .
Na1 Na 0.4424(2) 0.8009(2) 0.42210(19) 0.0769(8) Uani 1 1 d .
O1 O 0.2922(4) 1.0858(4) 0.6709(4) 0.0791(13) Uani 1 1 d .
O2 O 0.4213(4) 0.6268(4) 0.5082(4) 0.0864(14) Uani 1 1 d .
O3 O 0.5185(4) 0.8713(4) 0.2704(4) 0.0853(13) Uani 1 1 d .
H3W H 0.5763 0.8857 0.2878 0.102 Uiso 1 1 calc R
H3V H 0.4764 0.9332 0.2197 0.102 Uiso 1 1 calc R
O4 O 0.3819(4) 1.0683(4) 0.1067(4) 0.0922(15) Uani 1 1 d .
N1 N -0.4026(5) 1.2684(5) 0.0912(5) 0.0885(18) Uani 1 1 d .
N2 N -0.3350(5) 1.2910(5) 0.2266(5) 0.0810(16) Uani 1 1 d .
N3 N -0.1408(5) 1.1661(5) 0.2881(5) 0.0800(16) Uani 1 1 d .
N4 N -0.0691(5) 1.0880(5) 0.2695(4) 0.0763(15) Uani 1 1 d .
N5 N 0.2249(4) 0.9201(4) 0.3787(4) 0.0742(15) Uani 1 1 d .
N6 N 0.1955(4) 0.9875(4) 0.4310(4) 0.0702(14) Uani 1 1 d .
N7 N 0.0308(5) 1.1298(4) 0.4357(4) 0.0750(15) Uani 1 1 d .
H7A H 0.0680 1.1326 0.4851 0.090 Uiso 1 1 calc R
H7B H -0.0416 1.1737 0.4108 0.090 Uiso 1 1 calc R
N8 N 0.3844(4) 0.9036(4) 0.5175(4) 0.0708(14) Uani 1 1 d .
N9 N 0.4324(4) 0.9540(4) 0.6445(4) 0.0732(15) Uani 1 1 d .
N10 N 0.2410(4) 1.0388(4) 0.5503(4) 0.0727(14) Uani 1 1 d .
N11 N 0.5693(5) 0.8247(5) 0.6109(4) 0.0740(14) Uani 1 1 d .
N12 N 0.6056(4) 0.7594(5) 0.5572(4) 0.0725(14) Uani 1 1 d .
N13 N 0.6465(5) 0.8493(5) 0.7449(4) 0.0817(16) Uani 1 1 d .
H13A H 0.5801 0.8990 0.7413 0.098 Uiso 1 1 calc R
H13B H 0.7060 0.8311 0.7896 0.098 Uiso 1 1 calc R
N14 N 0.8599(5) 0.6714(5) 0.7341(4) 0.0759(15) Uani 1 1 d .
N15 N 0.8710(5) 0.7094(5) 0.7995(4) 0.0800(16) Uani 1 1 d .
N16 N 1.1718(5) 0.5296(6) 0.9497(5) 0.0934(18) Uani 1 1 d .
N17 N 1.0065(5) 0.6759(5) 0.9325(4) 0.0842(17) Uani 1 1 d .
N18 N 0.3266(5) 0.5495(5) 0.6444(5) 0.0825(16) Uani 1 1 d .
N19 N 0.3183(5) 1.0412(6) -0.0237(5) 0.0867(17) Uani 1 1 d .
C1 C -0.5340(6) 1.4081(6) 0.1332(6) 0.095(2) Uani 1 1 d .
H1A H -0.5230 1.4837 0.1027 0.143 Uiso 1 1 calc R
H1B H -0.5626 1.3917 0.1998 0.143 Uiso 1 1 calc R
H1C H -0.5908 1.4071 0.0869 0.143 Uiso 1 1 calc R
C2 C -0.4213(6) 1.3196(6) 0.1490(6) 0.0771(19) Uani 1 1 d .
C3 C -0.2469(6) 1.2143(6) 0.2222(6) 0.0817(19) Uani 1 1 d .
C4 C 0.0384(6) 1.0370(6) 0.3253(5) 0.0760(18) Uani 1 1 d .
C5 C 0.1298(5) 0.9509(6) 0.3155(5) 0.0708(17) Uani 1 1 d .
C6 C 0.0835(6) 1.0597(6) 0.3987(5) 0.0727(17) Uani 1 1 d .
C7 C 0.2776(6) 0.9752(5) 0.5046(5) 0.0681(16) Uani 1 1 d .
C8 C 0.4552(5) 0.8981(6) 0.5902(5) 0.0691(17) Uani 1 1 d .
C9 C 0.3208(6) 1.0275(6) 0.6250(5) 0.0708(17) Uani 1 1 d .
C10 C 0.7158(6) 0.6982(6) 0.5964(5) 0.0712(17) Uani 1 1 d .
C11 C 0.7548(5) 0.7203(6) 0.6765(5) 0.0741(17) Uani 1 1 d .
C12 C 0.6567(6) 0.8021(6) 0.6830(5) 0.0757(18) Uani 1 1 d .
C13 C 0.9794(6) 0.6520(6) 0.8601(6) 0.0803(19) Uani 1 1 d .
C14 C 1.1161(6) 0.6034(7) 0.9812(5) 0.084(2) Uani 1 1 d .
C15 C 1.1654(7) 0.6094(7) 1.0690(6) 0.096(2) Uani 1 1 d .
H15A H 1.1426 0.5580 1.1328 0.145 Uiso 1 1 calc R
H15B H 1.1363 0.6881 1.0589 0.145 Uiso 1 1 calc R
H15C H 1.2504 0.5861 1.0738 0.145 Uiso 1 1 calc R
C16 C 0.1241(5) 0.8930(5) 0.2508(5) 0.0701(17) Uani 1 1 d .
C17 C 0.0874(6) 0.9852(6) 0.1359(5) 0.0832(19) Uani 1 1 d .
H17A H 0.0123 1.0409 0.1286 0.125 Uiso 1 1 calc R
H17B H 0.0808 0.9483 0.0935 0.125 Uiso 1 1 calc R
H17C H 0.1461 1.0246 0.1131 0.125 Uiso 1 1 calc R
C18 C 0.0323(6) 0.8294(6) 0.2895(5) 0.0803(19) Uani 1 1 d .
H18A H 0.0518 0.7787 0.3640 0.120 Uiso 1 1 calc R
H18B H 0.0320 0.7840 0.2540 0.120 Uiso 1 1 calc R
H18C H -0.0447 0.8855 0.2750 0.120 Uiso 1 1 calc R
C19 C 0.2418(5) 0.8075(6) 0.2625(5) 0.0786(19) Uani 1 1 d .
H19A H 0.2999 0.8477 0.2398 0.118 Uiso 1 1 calc R
H19B H 0.2363 0.7703 0.2202 0.118 Uiso 1 1 calc R
H19C H 0.2649 0.7495 0.3350 0.118 Uiso 1 1 calc R
C20 C 0.7887(5) 0.6214(6) 0.5551(5) 0.0728(17) Uani 1 1 d .
C21 C 0.7150(6) 0.6210(6) 0.4712(6) 0.0815(19) Uani 1 1 d .
H21A H 0.6521 0.5900 0.5008 0.122 Uiso 1 1 calc R
H21B H 0.7639 0.5733 0.4436 0.122 Uiso 1 1 calc R
H21C H 0.6818 0.6994 0.4155 0.122 Uiso 1 1 calc R
C22 C 0.8353(6) 0.4979(5) 0.6452(5) 0.0782(18) Uani 1 1 d .
H22A H 0.8850 0.4968 0.6981 0.117 Uiso 1 1 calc R
H22B H 0.8804 0.4467 0.6193 0.117 Uiso 1 1 calc R
H22C H 0.7698 0.4720 0.6753 0.117 Uiso 1 1 calc R
C23 C 0.8932(6) 0.6616(6) 0.5128(5) 0.0785(18) Uani 1 1 d .
H23A H 0.8655 0.7399 0.4560 0.118 Uiso 1 1 calc R
H23B H 0.9407 0.6106 0.4877 0.118 Uiso 1 1 calc R
H23C H 0.9401 0.6598 0.5679 0.118 Uiso 1 1 calc R
C24 C 0.4231(6) 0.5544(7) 0.5990(7) 0.084(2) Uani 1 1 d .
C25 C 0.5233(6) 0.4613(6) 0.6723(6) 0.085(2) Uani 1 1 d .
H25A H 0.5735 0.4926 0.6968 0.102 Uiso 1 1 calc R
H25B H 0.5702 0.4179 0.6391 0.102 Uiso 1 1 calc R
C26 C 0.4719(7) 0.3839(6) 0.7622(6) 0.093(2) Uani 1 1 d .
H26A H 0.5176 0.3577 0.8292 0.111 Uiso 1 1 calc R
H26B H 0.4695 0.3162 0.7554 0.111 Uiso 1 1 calc R
C27 C 0.3490(6) 0.4614(6) 0.7530(6) 0.087(2) Uani 1 1 d .
H27A H 0.2921 0.4185 0.7687 0.104 Uiso 1 1 calc R
H27B H 0.3459 0.4957 0.7999 0.104 Uiso 1 1 calc R
C28 C 0.2135(6) 0.6354(6) 0.6015(6) 0.089(2) Uani 1 1 d .
H28A H 0.2158 0.6902 0.5303 0.133 Uiso 1 1 calc R
H28B H 0.1932 0.6759 0.6428 0.133 Uiso 1 1 calc R
H28C H 0.1551 0.5983 0.6025 0.133 Uiso 1 1 calc R
C29 C 0.3214(6) 1.1031(7) 0.0235(6) 0.083(2) Uani 1 1 d .
C30 C 0.2414(7) 1.2239(6) -0.0409(5) 0.093(2) Uani 1 1 d .
H30A H 0.2826 1.2809 -0.0551 0.111 Uiso 1 1 calc R
H30B H 0.1730 1.2410 -0.0066 0.111 Uiso 1 1 calc R
C31 C 0.2056(8) 1.2221(8) -0.1409(7) 0.112(3) Uani 1 1 d .
H31A H 0.1219 1.2638 -0.1656 0.134 Uiso 1 1 calc R
H31B H 0.2508 1.2585 -0.1958 0.134 Uiso 1 1 calc R
C32 C 0.2311(7) 1.0977(7) -0.1135(6) 0.090(2) Uani 1 1 d .
H32A H 0.1608 1.0732 -0.0967 0.108 Uiso 1 1 calc R
H32B H 0.2618 1.0826 -0.1702 0.108 Uiso 1 1 calc R
C33 C 0.3828(7) 0.9196(7) 0.0180(7) 0.099(2) Uani 1 1 d .
H33A H 0.4351 0.8948 0.0802 0.149 Uiso 1 1 calc R
H33B H 0.4284 0.9072 -0.0336 0.149 Uiso 1 1 calc R
H33C H 0.3282 0.8753 0.0354 0.149 Uiso 1 1 calc R

loop_
_atom_site_aniso_label
_atom_site_aniso_U_11
_atom_site_aniso_U_22
_atom_site_aniso_U_33
_atom_site_aniso_U_23
_atom_site_aniso_U_13
_atom_site_aniso_U_12
S1 0.0672(12) 0.0970(13) 0.1041(15) -0.0551(12) -0.0130(9) -0.0194(10)
S2 0.0642(12) 0.1013(14) 0.1068(16) -0.0520(13) -0.0107(10) -0.0161(10)
Na1 0.0599(16) 0.0863(17) 0.0900(18) -0.0474(15) -0.0057(12) -0.0193(13)
O1 0.064(3) 0.092(3) 0.095(3) -0.056(3) -0.005(2) -0.024(2)
O2 0.079(3) 0.089(3) 0.094(4) -0.046(3) -0.007(3) -0.023(3)
O3 0.068(3) 0.098(3) 0.095(3) -0.045(3) -0.006(2) -0.031(3)
O4 0.081(3) 0.112(4) 0.091(3) -0.054(3) -0.014(3) -0.029(3)
N1 0.062(4) 0.099(4) 0.104(5) -0.054(4) -0.028(3) -0.011(3)
N2 0.054(3) 0.090(4) 0.090(4) -0.037(3) -0.013(3) -0.018(3)
N3 0.051(3) 0.086(4) 0.096(4) -0.039(3) -0.014(3) -0.016(3)
N4 0.056(3) 0.081(3) 0.100(4) -0.052(3) -0.002(3) -0.016(3)
N5 0.059(3) 0.077(3) 0.086(4) -0.040(3) -0.012(3) -0.016(3)
N6 0.051(3) 0.080(3) 0.085(4) -0.044(3) -0.010(2) -0.018(3)
N7 0.053(3) 0.078(3) 0.100(4) -0.050(3) -0.003(3) -0.015(3)
N8 0.044(3) 0.087(4) 0.089(4) -0.049(3) -0.004(2) -0.017(3)
N9 0.058(3) 0.080(3) 0.087(4) -0.045(3) -0.007(3) -0.020(3)
N10 0.054(3) 0.081(3) 0.088(4) -0.046(3) -0.007(3) -0.016(3)
N11 0.059(3) 0.086(4) 0.079(4) -0.043(3) -0.012(2) -0.017(3)
N12 0.054(3) 0.085(4) 0.082(4) -0.047(3) -0.008(2) -0.014(3)
N13 0.060(3) 0.097(4) 0.097(4) -0.054(4) -0.013(3) -0.020(3)
N14 0.061(3) 0.081(3) 0.085(4) -0.039(3) -0.006(3) -0.019(3)
N15 0.063(3) 0.096(4) 0.088(4) -0.047(3) -0.015(3) -0.025(3)
N16 0.059(4) 0.112(5) 0.094(5) -0.040(4) -0.010(3) -0.019(3)
N17 0.069(4) 0.099(4) 0.081(4) -0.039(3) -0.012(3) -0.026(3)
N18 0.061(4) 0.090(4) 0.094(4) -0.044(4) -0.014(3) -0.019(3)
N19 0.069(4) 0.113(5) 0.092(4) -0.058(4) -0.005(3) -0.029(3)
C1 0.066(5) 0.091(5) 0.112(6) -0.041(5) -0.024(4) -0.009(4)
C2 0.057(4) 0.075(4) 0.094(5) -0.030(4) -0.008(3) -0.028(3)
C3 0.056(4) 0.095(5) 0.097(5) -0.045(4) -0.008(3) -0.027(4)
C4 0.052(4) 0.081(4) 0.099(5) -0.043(4) -0.011(3) -0.023(3)
C5 0.047(4) 0.077(4) 0.088(4) -0.037(4) -0.005(3) -0.021(3)
C6 0.054(4) 0.078(4) 0.089(5) -0.043(4) -0.011(3) -0.017(3)
C7 0.057(4) 0.078(4) 0.081(4) -0.043(4) -0.005(3) -0.028(3)
C8 0.040(3) 0.084(4) 0.084(4) -0.041(4) -0.006(3) -0.016(3)
C9 0.061(4) 0.076(4) 0.075(4) -0.032(3) -0.009(3) -0.024(3)
C10 0.057(4) 0.082(4) 0.072(4) -0.036(3) -0.003(3) -0.018(3)
C11 0.050(4) 0.087(4) 0.087(5) -0.045(4) -0.008(3) -0.015(3)
C12 0.063(4) 0.096(5) 0.078(4) -0.051(4) -0.010(3) -0.022(4)
C13 0.066(4) 0.088(5) 0.086(5) -0.036(4) -0.005(3) -0.030(4)
C14 0.061(4) 0.105(5) 0.074(4) -0.028(4) -0.018(3) -0.033(4)
C15 0.080(5) 0.113(6) 0.083(5) -0.028(4) -0.008(4) -0.041(5)
C16 0.056(4) 0.073(4) 0.086(4) -0.039(3) -0.007(3) -0.024(3)
C17 0.073(4) 0.098(5) 0.086(5) -0.048(4) -0.001(4) -0.029(4)
C18 0.061(4) 0.099(5) 0.092(5) -0.050(4) 0.004(3) -0.030(4)
C19 0.054(4) 0.099(5) 0.097(5) -0.059(4) -0.007(3) -0.021(3)
C20 0.051(4) 0.078(4) 0.091(5) -0.040(4) -0.001(3) -0.022(3)
C21 0.061(4) 0.092(5) 0.099(5) -0.051(4) -0.003(3) -0.023(4)
C22 0.076(5) 0.077(4) 0.073(4) -0.030(3) -0.006(3) -0.019(4)
C23 0.064(4) 0.089(5) 0.087(5) -0.046(4) -0.001(3) -0.023(4)
C24 0.055(4) 0.090(5) 0.122(7) -0.063(5) -0.012(4) -0.020(4)
C25 0.060(4) 0.099(5) 0.100(5) -0.051(5) -0.005(4) -0.022(4)
C26 0.081(5) 0.083(5) 0.106(6) -0.043(4) -0.009(4) -0.014(4)
C27 0.083(5) 0.082(4) 0.100(6) -0.044(4) 0.003(4) -0.030(4)
C28 0.054(4) 0.102(5) 0.113(6) -0.058(5) -0.007(4) -0.015(4)
C29 0.072(5) 0.098(5) 0.084(5) -0.043(4) -0.007(4) -0.031(4)
C30 0.096(6) 0.096(5) 0.078(5) -0.033(4) -0.012(4) -0.030(5)
C31 0.110(7) 0.131(7) 0.107(6) -0.053(6) -0.010(5) -0.058(6)
C32 0.078(5) 0.116(6) 0.088(5) -0.055(5) -0.006(4) -0.034(4)
C33 0.087(5) 0.104(6) 0.121(6) -0.068(5) -0.014(5) -0.023(5)

loop_
_atom_type_symbol
_atom_type_description
_atom_type_scat_dispersion_real
_atom_type_scat_dispersion_imag
_atom_type_scat_source
C C 0.018 0.009
;
International Tables for Crystallography
(1992, Vol. C, Tables 4.2.6.8 and 6.1.1.4)
;
H H 0.000 0.000
;
International Tables for Crystallography
(1992, Vol. C, Table 6.1.1.4)
;
O O 0.049 0.032
;
International Tables for Crystallography
(1992, Vol. C, Tables 4.2.6.8 and 6.1.1.4)
;
N N 0.031 0.018
;
International Tables for Crystallography
(1992, Vol. C, Tables 4.2.6.8 and 6.1.1.4)
;
S S 0.333 0.557
;
International Tables for Crystallography
(1992, Vol. C, Tables 4.2.6.8 and 6.1.1.4)
;
Na Na 0.135 0.124
;
International Tables for Crystallography
(1992, Vol. C, Tables 4.2.6.8 and 6.1.1.4)
;

loop_
_geom_angle_atom_site_label_1
_geom_angle_atom_site_label_2
_geom_angle_atom_site_label_3
_geom_angle
_geom_angle_publ_flag
N(1) S(1) C(3) 91.0(3) ?
N(16) S(2) C(13) 92.0(3) ?
O(2) Na(1) O(3) 127.0(2) ?
O(2) Na(1) N(5) 98.06(19) ?
O(2) Na(1) N(8) 109.6(2) ?
O(2) Na(1) N(12) 93.76(19) ?
O(3) Na(1) N(5) 105.51(16) ?
O(3) Na(1) N(8) 123.3(2) ?
O(3) Na(1) N(12) 103.15(19) ?
N(5) Na(1) N(8) 66.1(2) y
N(5) Na(1) N(12) 132.7(2) ?
N(8) Na(1) N(12) 66.79(19) y
Na(1) O(2) C(24) 139.4(7) ?
S(1) N(1) C(2) 108.3(4) ?
C(2) N(2) C(3) 106.4(7) ?
N(4) N(3) C(3) 109.6(6) ?
N(3) N(4) C(4) 116.1(6) ?
Na(1) N(5) N(6) 112.4(3) ?
Na(1) N(5) C(5) 141.6(5) ?
N(6) N(5) C(5) 105.6(5) ?
N(5) N(6) C(6) 111.9(6) ?
N(5) N(6) C(7) 120.0(4) ?
C(6) N(6) C(7) 128.0(6) ?
Na(1) N(8) C(7) 124.6(5) ?
Na(1) N(8) C(8) 124.0(3) ?
C(7) N(8) C(8) 111.4(6) ?
C(8) N(9) C(9) 116.2(6) ?
C(7) N(10) C(9) 116.7(5) ?
N(12) N(11) C(8) 120.8(5) ?
N(12) N(11) C(12) 111.9(4) ?
C(8) N(11) C(12) 127.3(6) ?
Na(1) N(12) N(11) 111.9(3) ?
Na(1) N(12) C(10) 142.7(5) ?
N(11) N(12) C(10) 105.3(5) ?
N(15) N(14) C(11) 113.7(5) ?
N(14) N(15) C(13) 111.8(5) ?
S(2) N(16) C(14) 108.1(4) ?
C(13) N(17) C(14) 107.7(6) ?
C(24) N(18) C(27) 113.5(5) ?
C(24) N(18) C(28) 124.7(5) ?
C(27) N(18) C(28) 120.6(5) ?
C(29) N(19) C(32) 114.6(6) ?
C(29) N(19) C(33) 124.3(6) ?
C(32) N(19) C(33) 120.4(8) ?
N(1) C(2) N(2) 120.0(5) ?
N(1) C(2) C(1) 120.9(6) ?
N(2) C(2) C(1) 119.1(7) ?
S(1) C(3) N(2) 114.3(5) ?
S(1) C(3) N(3) 122.8(5) ?
N(2) C(3) N(3) 122.9(8) ?
N(4) C(4) C(5) 124.7(7) ?
N(4) C(4) C(6) 128.1(6) ?
C(5) C(4) C(6) 107.2(5) ?
N(5) C(5) C(4) 110.1(7) ?
N(5) C(5) C(16) 121.5(5) ?
C(4) C(5) C(16) 128.3(5) ?
N(6) C(6) N(7) 125.8(7) ?
N(6) C(6) C(4) 105.2(6) ?
N(7) C(6) C(4) 128.9(5) ?
N(6) C(7) N(8) 116.6(7) ?
N(6) C(7) N(10) 115.3(5) ?
N(8) C(7) N(10) 128.0(6) ?
N(8) C(8) N(9) 128.5(5) ?
N(8) C(8) N(11) 116.5(6) ?
N(9) C(8) N(11) 115.1(6) ?
O(1) C(9) N(9) 120.7(6) ?
O(1) C(9) N(10) 120.1(5) ?
N(9) C(9) N(10) 119.2(7) ?
N(12) C(10) C(11) 111.4(6) ?
N(12) C(10) C(20) 121.9(6) ?
C(11) C(10) C(20) 126.6(5) ?
N(14) C(11) C(10) 127.0(6) ?
N(14) C(11) C(12) 127.6(7) ?
C(10) C(11) C(12) 105.3(5) ?
N(11) C(12) N(13) 124.6(5) ?
N(11) C(12) C(11) 106.1(7) ?
N(13) C(12) C(11) 129.3(6) ?
S(2) C(13) N(15) 125.9(7) ?
S(2) C(13) N(17) 112.7(4) ?
N(15) C(13) N(17) 121.3(6) ?
N(16) C(14) N(17) 119.5(8) ?
N(16) C(14) C(15) 122.0(5) ?
N(17) C(14) C(15) 118.5(7) ?
C(5) C(16) C(17) 109.1(5) ?
C(5) C(16) C(18) 107.4(5) ?
C(5) C(16) C(19) 111.1(5) ?
C(17) C(16) C(18) 110.4(5) ?
C(17) C(16) C(19) 109.1(5) ?
C(18) C(16) C(19) 109.6(5) ?
C(10) C(20) C(21) 110.3(5) ?
C(10) C(20) C(22) 108.5(5) ?
C(10) C(20) C(23) 110.0(6) ?
C(21) C(20) C(22) 108.9(6) ?
C(21) C(20) C(23) 110.5(5) ?
C(22) C(20) C(23) 108.5(4) ?
O(2) C(24) N(18) 122.4(5) ?
O(2) C(24) C(25) 128.6(6) ?
N(18) C(24) C(25) 109.0(6) ?
C(24) C(25) C(26) 105.5(5) ?
C(25) C(26) C(27) 103.9(4) ?
N(18) C(27) C(26) 102.9(5) ?
O(4) C(29) N(19) 125.5(6) ?
O(4) C(29) C(30) 124.7(8) ?
N(19) C(29) C(30) 109.7(6) ?
C(29) C(30) C(31) 101.5(7) ?
C(30) C(31) C(32) 106.8(5) ?
N(19) C(32) C(31) 101.9(7) ?
Na(1) O(3) H(3W) 102.2 no
Na(1) O(3) H(3V) 118.0 no
H(3W) O(3) H(3V) 106.9 no
C(6) N(7) H(7A) 120.0 no
C(6) N(7) H(7B) 120.0 no
H(7A) N(7) H(7B) 120.0 no
C(12) N(13) H(13A) 120.0 no
C(12) N(13) H(13B) 120.0 no
H(13A) N(13) H(13B) 120.0 no
C(2) C(1) H(1A) 109.5 no
C(2) C(1) H(1B) 109.5 no
C(2) C(1) H(1C) 109.5 no
H(1A) C(1) H(1B) 109.5 no
H(1A) C(1) H(1C) 109.5 no
H(1B) C(1) H(1C) 109.5 no
C(14) C(15) H(15A) 109.5 no
C(14) C(15) H(15B) 109.5 no
C(14) C(15) H(15C) 109.5 no
H(15A) C(15) H(15B) 109.5 no
H(15A) C(15) H(15C) 109.5 no
H(15B) C(15) H(15C) 109.5 no
C(16) C(17) H(17A) 109.5 no
C(16) C(17) H(17B) 109.5 no
C(16) C(17) H(17C) 109.5 no
H(17A) C(17) H(17B) 109.5 no
H(17A) C(17) H(17C) 109.5 no
H(17B) C(17) H(17C) 109.5 no
C(16) C(18) H(18A) 109.5 no
C(16) C(18) H(18B) 109.5 no
C(16) C(18) H(18C) 109.5 no
H(18A) C(18) H(18B) 109.5 no
H(18A) C(18) H(18C) 109.5 no
H(18B) C(18) H(18C) 109.5 no
C(16) C(19) H(19A) 109.5 no
C(16) C(19) H(19B) 109.5 no
C(16) C(19) H(19C) 109.5 no
H(19A) C(19) H(19B) 109.5 no
H(19A) C(19) H(19C) 109.5 no
H(19B) C(19) H(19C) 109.5 no
C(20) C(21) H(21A) 109.5 no
C(20) C(21) H(21B) 109.5 no
C(20) C(21) H(21C) 109.5 no
H(21A) C(21) H(21B) 109.5 no
H(21A) C(21) H(21C) 109.5 no
H(21B) C(21) H(21C) 109.5 no
C(20) C(22) H(22A) 109.5 no
C(20) C(22) H(22B) 109.5 no
C(20) C(22) H(22C) 109.5 no
H(22A) C(22) H(22B) 109.5 no
H(22A) C(22) H(22C) 109.5 no
H(22B) C(22) H(22C) 109.5 no
C(20) C(23) H(23A) 109.5 no
C(20) C(23) H(23B) 109.5 no
C(20) C(23) H(23C) 109.5 no
H(23A) C(23) H(23B) 109.5 no
H(23A) C(23) H(23C) 109.5 no
H(23B) C(23) H(23C) 109.5 no
C(24) C(25) H(25A) 110.6 no
C(24) C(25) H(25B) 110.6 no
C(26) C(25) H(25A) 110.6 no
C(26) C(25) H(25B) 110.6 no
H(25A) C(25) H(25B) 108.8 no
C(25) C(26) H(26A) 111.0 no
C(25) C(26) H(26B) 111.0 no
C(27) C(26) H(26A) 111.0 no
C(27) C(26) H(26B) 111.0 no
H(26A) C(26) H(26B) 109.0 no
N(18) C(27) H(27A) 111.2 no
N(18) C(27) H(27B) 111.2 no
C(26) C(27) H(27A) 111.2 no
C(26) C(27) H(27B) 111.2 no
H(27A) C(27) H(27B) 109.1 no
N(18) C(28) H(28A) 109.5 no
N(18) C(28) H(28B) 109.5 no
N(18) C(28) H(28C) 109.5 no
H(28A) C(28) H(28B) 109.5 no
H(28A) C(28) H(28C) 109.5 no
H(28B) C(28) H(28C) 109.5 no
C(29) C(30) H(30A) 111.5 no
C(29) C(30) H(30B) 111.5 no
C(31) C(30) H(30A) 111.5 no
C(31) C(30) H(30B) 111.5 no
H(30A) C(30) H(30B) 109.3 no
C(30) C(31) H(31A) 110.4 no
C(30) C(31) H(31B) 110.4 no
C(32) C(31) H(31A) 110.4 no
C(32) C(31) H(31B) 110.4 no
H(31A) C(31) H(31B) 108.6 no
N(19) C(32) H(32A) 111.4 no
N(19) C(32) H(32B) 111.4 no
C(31) C(32) H(32A) 111.4 no
C(31) C(32) H(32B) 111.4 no
H(32A) C(32) H(32B) 109.2 no
N(19) C(33) H(33A) 109.5 no
N(19) C(33) H(33B) 109.5 no
N(19) C(33) H(33C) 109.5 no
H(33A) C(33) H(33B) 109.5 no
H(33A) C(33) H(33C) 109.5 no
H(33B) C(33) H(33C) 109.5 no

loop_
_geom_bond_atom_site_label_1
_geom_bond_atom_site_label_2
_geom_bond_distance
_geom_bond_publ_flag
S(1) N(1) 1.655(5) ?
S(1) C(3) 1.722(10) ?
S(2) N(16) 1.648(7) ?
S(2) C(13) 1.718(7) ?
Na(1) O(2) 2.238(5) y
Na(1) O(3) 2.289(5) y
Na(1) N(5) 2.586(4) y
Na(1) N(8) 2.380(7) y
Na(1) N(12) 2.565(6) y
O(1) C(9) 1.243(10) ?
O(2) C(24) 1.249(9) ?
O(4) C(29) 1.253(9) ?
N(1) C(2) 1.308(12) ?
N(2) C(2) 1.387(9) ?
N(2) C(3) 1.299(9) ?
N(3) N(4) 1.309(8) y
N(3) C(3) 1.413(8) ?
N(4) C(4) 1.362(7) ?
N(5) N(6) 1.421(9) ?
N(5) C(5) 1.328(8) ?
N(6) C(6) 1.369(7) ?
N(6) C(7) 1.399(9) ?
N(7) C(6) 1.318(10) ?
N(8) C(7) 1.339(7) ?
N(8) C(8) 1.336(9) ?
N(9) C(8) 1.317(10) ?
N(9) C(9) 1.382(7) ?
N(10) C(7) 1.309(10) ?
N(10) C(9) 1.391(9) ?
N(11) N(12) 1.426(9) ?
N(11) C(8) 1.401(7) ?
N(11) C(12) 1.375(9) ?
N(12) C(10) 1.329(7) ?
N(13) C(12) 1.322(11) ?
N(14) N(15) 1.309(10) y
N(14) C(11) 1.348(7) ?
N(15) C(13) 1.391(8) ?
N(16) C(14) 1.314(12) ?
N(17) C(13) 1.308(11) ?
N(17) C(14) 1.375(7) ?
N(18) C(24) 1.344(9) ?
N(18) C(27) 1.469(7) ?
N(18) C(28) 1.451(7) ?
N(19) C(29) 1.322(13) ?
N(19) C(32) 1.446(8) ?
N(19) C(33) 1.456(9) ?
C(1) C(2) 1.491(9) ?
C(4) C(5) 1.437(9) ?
C(4) C(6) 1.406(12) ?
C(5) C(16) 1.496(12) ?
C(10) C(11) 1.457(12) ?
C(10) C(20) 1.516(10) ?
C(11) C(12) 1.423(9) ?
C(14) C(15) 1.479(13) ?
C(16) C(17) 1.559(7) ?
C(16) C(18) 1.552(10) ?
C(16) C(19) 1.524(8) ?
C(20) C(21) 1.537(11) ?
C(20) C(22) 1.546(7) ?
C(20) C(23) 1.536(9) ?
C(24) C(25) 1.477(8) ?
C(25) C(26) 1.532(10) ?
C(26) C(27) 1.532(9) ?
C(29) C(30) 1.517(8) ?
C(30) C(31) 1.542(13) ?
C(31) C(32) 1.504(13) ?
O(3) H(3W) 0.852 no
O(3) H(3V) 0.856 no
N(7) H(7A) 0.880 no
N(7) H(7B) 0.880 no
N(13) H(13A) 0.880 no
N(13) H(13B) 0.880 no
C(1) H(1A) 0.980 no
C(1) H(1B) 0.980 no
C(1) H(1C) 0.980 no
C(15) H(15A) 0.980 no
C(15) H(15B) 0.980 no
C(15) H(15C) 0.980 no
C(17) H(17A) 0.980 no
C(17) H(17B) 0.980 no
C(17) H(17C) 0.980 no
C(18) H(18A) 0.980 no
C(18) H(18B) 0.980 no
C(18) H(18C) 0.980 no
C(19) H(19A) 0.980 no
C(19) H(19B) 0.980 no
C(19) H(19C) 0.980 no
C(21) H(21A) 0.980 no
C(21) H(21B) 0.980 no
C(21) H(21C) 0.980 no
C(22) H(22A) 0.980 no
C(22) H(22B) 0.980 no
C(22) H(22C) 0.980 no
C(23) H(23A) 0.980 no
C(23) H(23B) 0.980 no
C(23) H(23C) 0.980 no
C(25) H(25A) 0.990 no
C(25) H(25B) 0.990 no
C(26) H(26A) 0.990 no
C(26) H(26B) 0.990 no
C(27) H(27A) 0.990 no
C(27) H(27B) 0.990 no
C(28) H(28A) 0.980 no
C(28) H(28B) 0.980 no
C(28) H(28C) 0.980 no
C(30) H(30A) 0.990 no
C(30) H(30B) 0.990 no
C(31) H(31A) 0.990 no
C(31) H(31B) 0.990 no
C(32) H(32A) 0.990 no
C(32) H(32B) 0.990 no
C(33) H(33A) 0.980 no
C(33) H(33B) 0.980 no
C(33) H(33C) 0.980 no

loop_
_geom_contact_atom_site_label_1
_geom_contact_atom_site_label_2
_geom_contact_distance
_geom_contact_site_symmetry_2
O(1) O(3) 2.763(7) 2_676
O(3) O(1) 2.763(7) 2_676
O(3) O(4) 2.746(5) .
O(4) O(3) 2.746(5) .
O(4) N(13) 2.847(9) 2_676
N(13) O(4) 2.847(9) 2_676
S(1) H(33C) 2.949 2_575
O(1) H(21C) 2.756 2_676
O(1) H(23A) 2.508 2_676
O(1) H(32B) 2.339 1_556
O(1) H(3W) 1.912 2_676
O(2) H(25B) 2.499 2_666
O(3) H(13A) 2.968 2_676
O(3) H(26B) 2.740 2_666
O(3) H(33A) 2.824 .
O(4) H(13A) 2.532 2_676
O(4) H(13B) 2.523 2_676
O(4) H(33B) 2.566 2_675
O(4) H(3V) 1.890 .
N(1) H(33B) 2.995 2_575
N(2) H(27B) 2.753 2_576
N(2) H(28B) 2.868 2_576
N(3) H(28B) 2.716 2_576
N(7) H(23C) 2.993 2_676
N(9) H(3W) 2.780 2_676
N(10) H(23A) 2.911 2_676
N(14) H(15A) 2.874 2_767
N(17) H(30B) 2.619 2_676
N(18) H(21B) 2.966 2_666
N(19) H(17C) 2.853 .
C(1) H(15C) 2.843 1_364
C(9) H(3W) 2.624 2_676
C(12) H(1B) 2.972 2_576
C(19) H(25B) 2.982 2_666
C(22) H(15A) 2.979 2_767
C(28) H(7B) 2.785 2_576
C(29) H(17C) 2.712 .
C(29) H(33B) 2.997 2_675
C(29) H(3V) 2.980 .
C(31) H(27A) 2.917 1_564
H(7B) C(28) 2.785 2_576
H(13A) O(3) 2.968 2_676
H(13A) O(4) 2.532 2_676
H(13B) O(4) 2.523 2_676
H(1B) C(12) 2.972 2_576
H(15A) N(14) 2.874 2_767
H(15A) C(22) 2.979 2_767
H(15C) C(1) 2.843 1_746
H(17C) N(19) 2.853 .
H(17C) C(29) 2.712 .
H(21B) N(18) 2.966 2_666
H(21C) O(1) 2.756 2_676
H(23A) O(1) 2.508 2_676
H(23A) N(10) 2.911 2_676
H(23C) N(7) 2.993 2_676
H(23C) H(7A) 2.570 2_676
H(25B) O(2) 2.499 2_666
H(25B) C(19) 2.982 2_666
H(26B) O(3) 2.740 2_666
H(27A) C(31) 2.917 1_546
H(27B) N(2) 2.753 2_576
H(28B) N(2) 2.868 2_576
H(28B) N(3) 2.716 2_576
H(30B) N(17) 2.619 2_676
H(32B) O(1) 2.339 1_554
H(33A) O(3) 2.824 .
H(33B) O(4) 2.566 2_675
H(33B) N(1) 2.995 2_575
H(33B) C(29) 2.997 2_675
H(33C) S(1) 2.949 2_575
H(3W) O(1) 1.912 2_676
H(3W) N(9) 2.780 2_676
H(3W) C(9) 2.624 2_676
H(3V) O(4) 1.890 .
H(3V) C(29) 2.980 .

loop_
_geom_hbond_atom_site_label_D
_geom_hbond_atom_site_label_H
_geom_hbond_atom_site_label_A
_geom_hbond_site_symmetry_A
_geom_hbond_distance_DA
_geom_hbond_distance_DH
_geom_hbond_distance_HA
_geom_hbond_angle_DHA
_geom_hbond_publ_flag
O3 H3W O1 2_676 2.762(7) 0.851 1.911 178.6 y
O3 H3V O4 . 2.744(5) 0.854 1.890 178.8 y
N7 H7A N10 . 2.697(7) 0.880 2.090 125.3 y
N7 H7B N3 . 2.793(9) 0.880 2.234 121.2 y
N13 H13A O4 2_676 2.853(10) 0.880 2.537 102.0 y
N13 H13A N9 . 2.650(7) 0.880 2.027 126.8 y
N13 H13B O4 2_676 2.853(10) 0.880 2.529 102.6 y
N13 H13B N15 . 2.727(7) 0.880 2.170 120.7 y
